data_4126753
loop_
_publ_author_name
'Wu, Yue'
'Shaker, Sammy'
'Brivio, Federico'
'Murugavel, Ramaswamy'
'Bristowe, Paul D.'
'Cheetham, Anthony K.'

_publ_section_title
;
 [Am]Mn(H2POO)3: A New Family of Hybrid Perovskites Based on the
 Hypophosphite Ligand.
;
_journal_name_full 'Journal of the American Chemical Society'
_journal_paper_doi 10.1021/jacs.7b09417
_journal_year 2017
_chemical_formula_moiety 'H3 Mn0.5 O3 P1.5, C0.5 H3 N1.5'
_chemical_formula_sum 'C0.5 H6 Mn0.5 N1.5 O3 P1.5'
_chemical_formula_weight 154.99
_chemical_name_systematic 'Guanidinium manganese hypophosphite'
_space_group_crystal_system monoclinic
_space_group_IT_number 12
_space_group_name_Hall '-I 2y'
_space_group_name_H-M_alt 'I 1 2/m 1'
_symmetry_space_group_name_Hall '-I 2y'
_symmetry_space_group_name_H-M 'I 1 2/m 1'
_atom_sites_solution_hydrogens geom
_atom_sites_solution_primary iterative
_audit_creation_date 2017-10-26
_audit_creation_method
;
Olex2 1.2
(compiled 2017.08.10 svn.r3458 for OlexSys, GUI svn.r5381)
;
_cell_angle_alpha 90
_cell_angle_beta 89.764(3)
_cell_angle_gamma 90
_cell_formula_units_Z 8
_cell_length_a 8.7596(3)
_cell_length_b 13.2087(4)
_cell_length_c 9.6956(3)
_cell_measurement_reflns_used 1876
_cell_measurement_temperature 298.3(10)
_cell_measurement_theta_max 28.0570
_cell_measurement_theta_min 2.5910
_cell_volume 1121.80(6)
_computing_cell_refinement
;
CrysAlisPro, Agilent Technologies,
Version 1.171.37.34i (release 04-08-2014 CrysAlis171 .NET)
(compiled Aug  4 2014,14:34:23)
;
_computing_data_collection
;
CrysAlisPro, Agilent Technologies,
Version 1.171.37.34i (release 04-08-2014 CrysAlis171 .NET)
(compiled Aug  4 2014,14:34:23)
;
_computing_data_reduction
;
CrysAlisPro, Agilent Technologies,
Version 1.171.37.34i (release 04-08-2014 CrysAlis171 .NET)
(compiled Aug  4 2014,14:34:23)
;
_computing_molecular_graphics 'Olex2 (Dolomanov et al., 2009)'
_computing_publication_material 'Olex2 (Dolomanov et al., 2009)'
_computing_structure_refinement 'ShelXL (Sheldrick, 2015)'
_computing_structure_solution
;
Superflip (Palatinus & Chapuis, 2007;Palatinus & van der Lee, 2008;
Palatinus et al., 2012)
;
_diffrn_ambient_environment air
_diffrn_ambient_temperature 298.3(10)
_diffrn_detector 'CCD plate'
_diffrn_detector_area_resol_mean 16.1183
_diffrn_detector_type Eos
_diffrn_measured_fraction_theta_full 1.000
_diffrn_measured_fraction_theta_max 0.932
_diffrn_measurement_details
;
#__ type_ start__ end____ width___ exp.time_
  1 omega   76.00  118.00   1.0000   75.0000
omega____ theta____ kappa____ phi______ frames
    -       26.3419  178.0000   90.0000 42

#__ type_ start__ end____ width___ exp.time_
  2 omega   57.00  107.00   1.0000   75.0000
omega____ theta____ kappa____ phi______ frames
    -       26.3419  178.0000  -30.0000 50

#__ type_ start__ end____ width___ exp.time_
  3 omega -109.00   26.00   1.0000   75.0000
omega____ theta____ kappa____ phi______ frames
    -      -27.1232  -37.0000 -120.0000 135

#__ type_ start__ end____ width___ exp.time_
  4 omega  -45.00   50.00   1.0000   75.0000
omega____ theta____ kappa____ phi______ frames
    -      -27.1232   37.0000 -180.0000 95

#__ type_ start__ end____ width___ exp.time_
  5 omega -104.00   -6.00   1.0000   75.0000
omega____ theta____ kappa____ phi______ frames
    -      -27.1232  -57.0000   30.0000 98

#__ type_ start__ end____ width___ exp.time_
  6 omega -120.00  -82.00   1.0000   75.0000
omega____ theta____ kappa____ phi______ frames
    -      -27.1232 -178.0000   30.0000 38
;
_diffrn_measurement_device 'four-circle diffractometer'
_diffrn_measurement_device_type 'Xcalibur, Eos, Gemini ultra'
_diffrn_measurement_method '\w scans'
_diffrn_orient_matrix_UB_11 0.0464698000
_diffrn_orient_matrix_UB_12 0.0187198000
_diffrn_orient_matrix_UB_13 0.0540467000
_diffrn_orient_matrix_UB_21 0.0538392000
_diffrn_orient_matrix_UB_22 -0.0390360000
_diffrn_orient_matrix_UB_23 -0.0127995000
_diffrn_orient_matrix_UB_31 0.0386880000
_diffrn_orient_matrix_UB_32 0.0317817000
_diffrn_orient_matrix_UB_33 -0.0476222000
_diffrn_radiation_monochromator graphite
_diffrn_radiation_probe x-ray
_diffrn_radiation_type MoK\a
_diffrn_radiation_wavelength 0.71073
_diffrn_reflns_av_R_equivalents 0.0251
_diffrn_reflns_av_unetI/netI 0.0234
_diffrn_reflns_Laue_measured_fraction_full 1.000
_diffrn_reflns_Laue_measured_fraction_max 0.932
_diffrn_reflns_limit_h_max 11
_diffrn_reflns_limit_h_min -10
_diffrn_reflns_limit_k_max 17
_diffrn_reflns_limit_k_min -16
_diffrn_reflns_limit_l_max 9
_diffrn_reflns_limit_l_min -12
_diffrn_reflns_number 3906
_diffrn_reflns_point_group_measured_fraction_full 1.000
_diffrn_reflns_point_group_measured_fraction_max 0.932
_diffrn_reflns_theta_full 25.242
_diffrn_reflns_theta_max 27.934
_diffrn_reflns_theta_min 2.606
_diffrn_source 'Enhance (Mo) X-ray Source'
_exptl_absorpt_coefficient_mu 1.613
_exptl_absorpt_correction_T_max 1.00000
_exptl_absorpt_correction_T_min 0.95011
_exptl_absorpt_correction_type multi-scan
_exptl_absorpt_process_details
;
CrysAlisPro, Agilent Technologies,
Version 1.171.37.34i (release 04-08-2014 CrysAlis171 .NET)
(compiled Aug  4 2014,14:34:23)
Empirical absorption correction using spherical harmonics,
 implemented in SCALE3 ABSPACK scaling algorithm.
;
_exptl_crystal_colour 'clear light pink'
_exptl_crystal_colour_lustre clear
_exptl_crystal_colour_modifier light
_exptl_crystal_colour_primary pink
_exptl_crystal_density_diffrn 1.835
_exptl_crystal_description block
_exptl_crystal_F_000 628
_exptl_crystal_size_max 0.202
_exptl_crystal_size_mid 0.163
_exptl_crystal_size_min 0.099
_refine_diff_density_max 0.533
_refine_diff_density_min -0.563
_refine_diff_density_rms 0.074
_refine_ls_extinction_method none
_refine_ls_goodness_of_fit_ref 1.061
_refine_ls_hydrogen_treatment constr
_refine_ls_matrix_type full
_refine_ls_number_parameters 71
_refine_ls_number_reflns 1315
_refine_ls_number_restraints 0
_refine_ls_restrained_S_all 1.061
_refine_ls_R_factor_all 0.0352
_refine_ls_R_factor_gt 0.0303
_refine_ls_shift/su_max 0.000
_refine_ls_shift/su_mean 0.000
_refine_ls_structure_factor_coef Fsqd
_refine_ls_weighting_details 'w=1/[\s^2^(Fo^2^)+(0.0358P)^2^+2.1602P] where P=(Fo^2^+2Fc^2^)/3'
_refine_ls_weighting_scheme calc
_refine_ls_wR_factor_gt 0.0757
_refine_ls_wR_factor_ref 0.0790
_reflns_Friedel_coverage 0.000
_reflns_number_gt 1178
_reflns_number_total 1315
_reflns_threshold_expression 'I > 2\s(I)'
_cod_data_source_file ja7b09417_si_004.cif
_cod_data_source_block ywtb-mn_guafa_4-1_50c_2
_cod_original_cell_volume 1121.79(6)
_cod_original_formula_sum 'C0.50 H6 Mn0.50 N1.50 O3 P1.50'
_cod_database_code 4126753
_shelx_shelxl_version_number 2016/6
_chemical_oxdiff_formula 'Mn P3 O6 C N3'
_chemical_oxdiff_usercomment 'Monoclinic GUA crystal from Mn 4GUA:1FA H3PO2 mixture for better statistics'
_shelx_space_group_comment
;
The symmetry employed for this shelxl refinement is uniquely defined
by the following loop, which should always be used as a source of
symmetry information in preference to the above space-group names.
They are only intended as comments.
;
_shelx_estimated_absorpt_t_max 0.857
_shelx_estimated_absorpt_t_min 0.737
_reflns_odcompleteness_completeness 100.00
_reflns_odcompleteness_iscentric 1
_reflns_odcompleteness_theta 26.32
_olex2_refinement_description
;
1. Fixed Uiso
 At 1.2 times of:
  All N(H,H) groups, All P(H,H) groups
2. Others
 Fixed Sof: H4a(0.5) H4b(0.5) H6b(0.5) H6a(0.5) H10a(0.5) H10b(0.5)
3.a Secondary CH2 refined with riding coordinates:
 P2(H2a,H2b), P4(H4a,H4b), P6(H6b,H6a)
3.b X=CH2 refined with riding coordinates:
 N8(H8a,H8b), N10(H10a,H10b)
;
_olex2_exptl_crystal_mounting_method 'Mounted on loop with immersion oil'
_olex2_submission_special_instructions 'No special instructions were received'

loop_
_space_group_symop_operation_xyz
'x, y, z'
'-x, y, -z'
'x+1/2, y+1/2, z+1/2'
'-x+1/2, y+1/2, -z+1/2'
'-x, -y, -z'
'x, -y, z'
'-x+1/2, -y+1/2, -z+1/2'
'x+1/2, -y+1/2, z+1/2'

loop_
_atom_site_label
_atom_site_type_symbol
_atom_site_fract_x
_atom_site_fract_y
_atom_site_fract_z
_atom_site_U_iso_or_equiv
_atom_site_adp_type
_atom_site_occupancy
_atom_site_site_symmetry_order
_atom_site_calc_flag
_atom_site_refinement_flags_posn
_atom_site_refinement_flags_adp
_atom_site_refinement_flags_occupancy
Mn1 Mn 0.750000 0.250000 0.250000 0.01681(14) Uani 1 2 d S T P
P2 P 0.66691(10) 0.500000 0.20915(9) 0.0279(2) Uani 1 2 d S T P
H2A H 0.692789 0.500001 0.351540 0.034 Uiso 1 2 calc RS T P
H2B H 0.508595 0.499999 0.189912 0.034 Uiso 1 2 calc RS T P
P4 P 1.000000 0.16457(7) 0.000000 0.0373(3) Uani 1 2 d S T P
H4A H 0.879282 0.101575 -0.039422 0.045 Uiso 0.5 1 calc R . .
H4B H 1.120716 0.101572 0.039419 0.045 Uiso 0.5 1 calc R . .
P6 P 0.500000 0.24989(6) 0.000000 0.0328(2) Uani 1 2 d S T P
H6B H 0.406558 0.312604 0.080488 0.039 Uiso 0.5 1 calc R . .
H6A H 0.593439 0.312605 -0.080489 0.039 Uiso 0.5 1 calc R . .
O3 O 0.72889(19) 0.40300(11) 0.15150(16) 0.0265(4) Uani 1 1 d . . .
O7 O 0.59972(19) 0.18947(12) 0.09453(16) 0.0294(4) Uani 1 1 d . . .
O5 O 0.9498(2) 0.22202(14) 0.12416(19) 0.0360(4) Uani 1 1 d . . .
N8 N 0.1340(2) 0.41307(17) 0.1293(2) 0.0375(5) Uani 1 1 d . . .
H8A H 0.113782 0.356634 0.169682 0.045 Uiso 1 1 calc R . .
H8B H 0.178126 0.413189 0.049912 0.045 Uiso 1 1 calc R . .
N10 N 0.0293(3) 0.500000 0.3111(3) 0.0310(6) Uani 1 2 d S T P
H10A H 0.009000 0.556369 0.351623 0.037 Uiso 0.5 1 calc R . .
H10B H 0.005338 0.443631 0.349971 0.037 Uiso 0.5 1 calc R . .
C9 C 0.0969(4) 0.500000 0.1895(3) 0.0256(6) Uani 1 2 d S T P

loop_
_atom_site_aniso_label
_atom_site_aniso_U_11
_atom_site_aniso_U_22
_atom_site_aniso_U_33
_atom_site_aniso_U_23
_atom_site_aniso_U_13
_atom_site_aniso_U_12
Mn1 0.0209(2) 0.0143(2) 0.0153(2) -0.00075(15) -0.00126(16) 0.00047(16)
P2 0.0342(5) 0.0161(4) 0.0334(5) 0.000 0.0115(4) 0.000
P4 0.0572(6) 0.0199(4) 0.0347(5) 0.000 0.0243(4) 0.000
P6 0.0467(5) 0.0192(4) 0.0328(5) 0.000 -0.0212(4) 0.000
O3 0.0393(9) 0.0143(7) 0.0258(8) 0.0002(6) 0.0022(7) 0.0002(6)
O7 0.0388(9) 0.0210(8) 0.0286(8) 0.0000(6) -0.0162(7) -0.0007(7)
O5 0.0381(10) 0.0355(10) 0.0343(9) -0.0070(8) 0.0148(8) 0.0002(8)
N8 0.0477(13) 0.0269(11) 0.0377(12) -0.0035(9) 0.0112(10) 0.0002(9)
N10 0.0419(16) 0.0229(14) 0.0281(14) 0.000 0.0066(12) 0.000
C9 0.0234(15) 0.0251(16) 0.0284(16) 0.000 -0.0031(12) 0.000

loop_
_atom_type_symbol
_atom_type_description
_atom_type_scat_dispersion_real
_atom_type_scat_dispersion_imag
_atom_type_scat_source
C C 0.0033 0.0016 'International Tables Vol C Tables 4.2.6.8 and 6.1.1.4'
H H 0.0000 0.0000 'International Tables Vol C Tables 4.2.6.8 and 6.1.1.4'
Mn Mn 0.3368 0.7283 'International Tables Vol C Tables 4.2.6.8 and 6.1.1.4'
N N 0.0061 0.0033 'International Tables Vol C Tables 4.2.6.8 and 6.1.1.4'
O O 0.0106 0.0060 'International Tables Vol C Tables 4.2.6.8 and 6.1.1.4'
P P 0.1023 0.0942 'International Tables Vol C Tables 4.2.6.8 and 6.1.1.4'

loop_
_geom_angle_atom_site_label_1
_geom_angle_atom_site_label_2
_geom_angle_atom_site_label_3
_geom_angle
_geom_angle_site_symmetry_1
_geom_angle_site_symmetry_3
O3 Mn1 O3 180.0 . 7_655
O7 Mn1 O3 90.87(6) 7_655 .
O7 Mn1 O3 90.87(6) . 7_655
O7 Mn1 O3 89.13(6) . .
O7 Mn1 O3 89.13(6) 7_655 7_655
O7 Mn1 O7 180.0 . 7_655
O7 Mn1 O5 87.86(7) 7_655 .
O7 Mn1 O5 92.14(7) 7_655 7_655
O7 Mn1 O5 92.14(7) . .
O7 Mn1 O5 87.86(7) . 7_655
O5 Mn1 O3 88.95(6) 7_655 7_655
O5 Mn1 O3 91.05(6) 7_655 .
O5 Mn1 O3 88.95(6) . .
O5 Mn1 O3 91.05(6) . 7_655
O5 Mn1 O5 180.0 7_655 .
O3 P2 O3 117.49(13) . 6_565
O5 P4 O5 118.67(16) . 2_755
O7 P6 O7 115.65(13) 2_655 .
P2 O3 Mn1 129.93(9) . .
P6 O7 Mn1 126.04(10) . .
P4 O5 Mn1 141.23(12) . .
N8 C9 N8 119.7(3) 6_565 .
N10 C9 N8 120.11(16) . 6_565
N10 C9 N8 120.11(16) . .

loop_
_geom_bond_atom_site_label_1
_geom_bond_atom_site_label_2
_geom_bond_distance
_geom_bond_site_symmetry_2
Mn1 O3 2.2432(15) 7_655
Mn1 O3 2.2432(15) .
Mn1 O7 2.1589(15) .
Mn1 O7 2.1590(15) 7_655
Mn1 O5 2.1614(16) 7_655
Mn1 O5 2.1615(16) .
P2 O3 1.4987(16) 6_565
P2 O3 1.4987(15) .
P4 O5 1.4878(17) .
P4 O5 1.4879(17) 2_755
P6 O7 1.4988(16) .
P6 O7 1.4988(16) 2_655
N8 C9 1.328(3) .
N10 C9 1.317(4) .
